data_4073401
loop_
_publ_author_name
'Yang, Yi'
'Liu, Bo'
'Lv, Kui'
'Gao, Wei'
'Cui, Dongmei'
'Chen, Xuesi'
'Jing, Xiabin'

_publ_section_title
;
 Pyrrolide-Supported Lanthanide Alkyl Complexes. Influence of Ligands on
 Molecular Structure and Catalytic Activity toward Isoprene Polymerization
;
_journal_issue 18
_journal_name_full Organometallics
_journal_page_first 4575
_journal_paper_doi 10.1021/om7003095
_journal_volume 26
_journal_year 2007
_chemical_formula_sum 'C25 H43 N2 O Sc Si2'
_chemical_formula_weight 488.75
_chemical_name_systematic
; 
 ? 
;
_space_group_IT_number 14
_symmetry_cell_setting monoclinic
_symmetry_space_group_name_Hall '-P 2yn'
_symmetry_space_group_name_H-M 'P 1 21/n 1'
_atom_sites_solution_hydrogens geom
_atom_sites_solution_primary direct
_atom_sites_solution_secondary difmap
_audit_creation_method SHELXL-97
_cell_angle_alpha 90.00
_cell_angle_beta 90.5080(10)
_cell_angle_gamma 90.00
_cell_formula_units_Z 4
_cell_length_a 11.5805(8)
_cell_length_b 14.0152(10)
_cell_length_c 17.7458(13)
_cell_measurement_temperature 187(2)
_cell_volume 2880.1(4)
_computing_cell_refinement 'Bruker SMART'
_computing_data_collection 'Bruker SMART'
_computing_data_reduction 'Bruker SAINT'
_computing_molecular_graphics 'Bruker SHELXTL'
_computing_publication_material 'Bruker SHELXTL'
_computing_structure_refinement 'SHELXL-97 (Sheldrick, 1997)'
_computing_structure_solution 'SHELXS-97 (Sheldrick, 1990)'
_diffrn_ambient_temperature 187(2)
_diffrn_measured_fraction_theta_full 0.998
_diffrn_measured_fraction_theta_max 0.998
_diffrn_measurement_device_type 'CCD area detector'
_diffrn_measurement_method 'phi and omega scans'
_diffrn_radiation_monochromator graphite
_diffrn_radiation_source 'fine-focus sealed tube'
_diffrn_radiation_type MoK\a
_diffrn_radiation_wavelength 0.71073
_diffrn_reflns_av_R_equivalents 0.0305
_diffrn_reflns_av_sigmaI/netI 0.0365
_diffrn_reflns_limit_h_max 13
_diffrn_reflns_limit_h_min -14
_diffrn_reflns_limit_k_max 17
_diffrn_reflns_limit_k_min -17
_diffrn_reflns_limit_l_max 13
_diffrn_reflns_limit_l_min -21
_diffrn_reflns_number 15906
_diffrn_reflns_theta_full 26.04
_diffrn_reflns_theta_max 26.04
_diffrn_reflns_theta_min 1.85
_exptl_absorpt_coefficient_mu 0.356
_exptl_absorpt_correction_T_max 0.9452
_exptl_absorpt_correction_T_min 0.9162
_exptl_absorpt_correction_type multi-scan
_exptl_crystal_colour yellow
_exptl_crystal_density_diffrn 1.127
_exptl_crystal_density_method 'not measured'
_exptl_crystal_description block
_exptl_crystal_F_000 1056
_exptl_crystal_size_max 0.25
_exptl_crystal_size_mid 0.18
_exptl_crystal_size_min 0.16
_refine_diff_density_max 0.350
_refine_diff_density_min -0.227
_refine_diff_density_rms 0.050
_refine_ls_extinction_method none
_refine_ls_goodness_of_fit_ref 1.021
_refine_ls_hydrogen_treatment constr
_refine_ls_matrix_type full
_refine_ls_number_parameters 288
_refine_ls_number_reflns 5680
_refine_ls_number_restraints 0
_refine_ls_restrained_S_all 1.021
_refine_ls_R_factor_all 0.0563
_refine_ls_R_factor_gt 0.0416
_refine_ls_shift/su_max 0.000
_refine_ls_shift/su_mean 0.000
_refine_ls_structure_factor_coef Fsqd
_refine_ls_weighting_details 'calc w=1/[\s^2^(Fo^2^)+(0.0622P)^2^+0.3697P] where P=(Fo^2^+2Fc^2^)/3'
_refine_ls_weighting_scheme calc
_refine_ls_wR_factor_gt 0.1032
_refine_ls_wR_factor_ref 0.1114
_reflns_number_gt 4480
_reflns_number_total 5680
_reflns_threshold_expression >2sigma(I)
_cod_data_source_file om7003095-file002.cif
_cod_data_source_block complex1b
_cod_depositor_comments
;
The following automatic conversions were performed:

'_symmetry_cell_setting' value 'Monoclinic' changed to 'monoclinic'
according to /home/saulius/struct/CIF-dictionaries/cif_core.dic
dictionary named 'cif_core.dic' version 2.4.1 from
2010-06-29.

'_exptl_absorpt_correction_type' value 'Multi-scan'
changed to 'multi-scan' according to
/home/saulius/struct/CIF-dictionaries/cif_core.dic dictionary named
'cif_core.dic' version 2.4.1 from 2010-06-29.

Automatic conversion script
Id: cif_fix_values 1715 2011-07-08 13:25:40Z adriana 
;
_cod_original_sg_symbol_H-M P2(1)/n
_cod_database_code 4073401

loop_
_symmetry_equiv_pos_as_xyz
'x, y, z'
'-x+1/2, y+1/2, -z+1/2'
'-x, -y, -z'
'x-1/2, -y-1/2, z-1/2'

loop_
_atom_site_label
_atom_site_type_symbol
_atom_site_fract_x
_atom_site_fract_y
_atom_site_fract_z
_atom_site_U_iso_or_equiv
_atom_site_adp_type
_atom_site_occupancy
_atom_site_symmetry_multiplicity
_atom_site_calc_flag
_atom_site_refinement_flags
Sc Sc 0.31143(3) 0.77190(2) 0.15729(2) 0.02649(12) Uani 1 1 d .
Si1 Si 0.00427(5) 0.75912(4) 0.17687(3) 0.03337(15) Uani 1 1 d .
Si2 Si 0.48044(5) 0.69392(4) -0.00418(3) 0.03755(16) Uani 1 1 d .
N1 N 0.39506(13) 0.91052(11) 0.20022(9) 0.0277(4) Uani 1 1 d .
N2 N 0.25448(13) 0.88312(11) 0.07890(9) 0.0305(4) Uani 1 1 d .
O O 0.41847(12) 0.70435(10) 0.24526(8) 0.0357(3) Uani 1 1 d .
C1 C 0.18978(18) 0.89340(16) 0.01597(12) 0.0385(5) Uani 1 1 d .
H1 H 0.1513 0.8436 -0.0081 0.046 Uiso 1 1 calc R
C2 C 0.18757(18) 0.98747(16) -0.00859(12) 0.0406(5) Uani 1 1 d .
H2 H 0.1475 1.0115 -0.0501 0.049 Uiso 1 1 calc R
C3 C 0.25670(19) 1.03807(15) 0.04094(12) 0.0394(5) Uani 1 1 d .
H3 H 0.2733 1.1029 0.0389 0.047 Uiso 1 1 calc R
C4 C 0.29694(16) 0.97304(13) 0.09462(11) 0.0293(4) Uani 1 1 d .
C5 C 0.36990(17) 0.98367(14) 0.15815(11) 0.0303(4) Uani 1 1 d .
H5 H 0.4002 1.0433 0.1700 0.036 Uiso 1 1 calc R
C6 C 0.47233(17) 0.92520(13) 0.26296(11) 0.0310(4) Uani 1 1 d .
C7 C 0.4277(2) 0.92726(15) 0.33570(12) 0.0403(5) Uani 1 1 d .
C8 C 0.5056(3) 0.93594(17) 0.39568(13) 0.0567(7) Uani 1 1 d .
H8 H 0.4779 0.9371 0.4447 0.068 Uiso 1 1 calc R
C9 C 0.6230(3) 0.94287(19) 0.38367(16) 0.0632(8) Uani 1 1 d .
H9 H 0.6736 0.9478 0.4245 0.076 Uiso 1 1 calc R
C10 C 0.6648(2) 0.94254(18) 0.31186(16) 0.0564(7) Uani 1 1 d .
H10 H 0.7439 0.9480 0.3044 0.068 Uiso 1 1 calc R
C11 C 0.59127(18) 0.93416(15) 0.24974(13) 0.0407(5) Uani 1 1 d .
C12 C 0.63955(19) 0.9356(2) 0.17119(14) 0.0539(7) Uani 1 1 d .
H12A H 0.6322 0.9987 0.1506 0.081 Uiso 1 1 calc R
H12B H 0.5976 0.8913 0.1401 0.081 Uiso 1 1 calc R
H12C H 0.7196 0.9178 0.1729 0.081 Uiso 1 1 calc R
C13 C 0.3002(2) 0.92294(19) 0.34875(14) 0.0562(7) Uani 1 1 d .
H13A H 0.2639 0.9778 0.3265 0.084 Uiso 1 1 calc R
H13B H 0.2858 0.9222 0.4019 0.084 Uiso 1 1 calc R
H13C H 0.2694 0.8660 0.3262 0.084 Uiso 1 1 calc R
C14 C 0.14827(17) 0.71971(14) 0.20827(13) 0.0342(5) Uani 1 1 d .
H14A H 0.1491 0.6507 0.2037 0.041 Uiso 1 1 calc R
H14B H 0.1535 0.7338 0.2617 0.041 Uiso 1 1 calc R
C15 C -0.0028(2) 0.89266(16) 0.18298(14) 0.0493(6) Uani 1 1 d .
H15A H 0.0180 0.9126 0.2330 0.074 Uiso 1 1 calc R
H15B H -0.0799 0.9136 0.1715 0.074 Uiso 1 1 calc R
H15C H 0.0498 0.9201 0.1476 0.074 Uiso 1 1 calc R
C16 C -0.11766(19) 0.71228(19) 0.23528(15) 0.0520(6) Uani 1 1 d .
H16A H -0.1171 0.6438 0.2342 0.078 Uiso 1 1 calc R
H16B H -0.1897 0.7352 0.2152 0.078 Uiso 1 1 calc R
H16C H -0.1085 0.7339 0.2863 0.078 Uiso 1 1 calc R
C17 C -0.0263(2) 0.7184(2) 0.07835(14) 0.0626(8) Uani 1 1 d .
H17A H 0.0407 0.7285 0.0479 0.094 Uiso 1 1 calc R
H17B H -0.0901 0.7540 0.0579 0.094 Uiso 1 1 calc R
H17C H -0.0453 0.6517 0.0787 0.094 Uiso 1 1 calc R
C18 C 0.37010(18) 0.67327(14) 0.06814(12) 0.0351(5) Uani 1 1 d .
H18A H 0.3948 0.6161 0.0945 0.042 Uiso 1 1 calc R
H18B H 0.3007 0.6558 0.0404 0.042 Uiso 1 1 calc R
C19 C 0.4648(2) 0.81517(18) -0.04721(15) 0.0557(7) Uani 1 1 d .
H19A H 0.3888 0.8218 -0.0685 0.083 Uiso 1 1 calc R
H19B H 0.5212 0.8230 -0.0861 0.083 Uiso 1 1 calc R
H19C H 0.4765 0.8629 -0.0091 0.083 Uiso 1 1 calc R
C20 C 0.6306(2) 0.6855(2) 0.03593(15) 0.0563(7) Uani 1 1 d .
H20A H 0.6414 0.7341 0.0735 0.084 Uiso 1 1 calc R
H20B H 0.6856 0.6943 -0.0036 0.084 Uiso 1 1 calc R
H20C H 0.6416 0.6239 0.0585 0.084 Uiso 1 1 calc R
C21 C 0.4734(2) 0.60580(19) -0.08406(14) 0.0536(6) Uani 1 1 d .
H21A H 0.4855 0.5425 -0.0648 0.080 Uiso 1 1 calc R
H21B H 0.5323 0.6205 -0.1200 0.080 Uiso 1 1 calc R
H21C H 0.3990 0.6094 -0.1081 0.080 Uiso 1 1 calc R
C22 C 0.38190(19) 0.65662(19) 0.31343(13) 0.0481(6) Uani 1 1 d .
H22A H 0.3600 0.5912 0.3028 0.058 Uiso 1 1 calc R
H22B H 0.3165 0.6893 0.3354 0.058 Uiso 1 1 calc R
C23 C 0.48409(19) 0.65980(17) 0.36582(13) 0.0467(6) Uani 1 1 d .
H23A H 0.4882 0.6024 0.3963 0.056 Uiso 1 1 calc R
H23B H 0.4798 0.7147 0.3989 0.056 Uiso 1 1 calc R
C24 C 0.5867(2) 0.6670(2) 0.31502(15) 0.0628(8) Uani 1 1 d .
H24A H 0.6346 0.7210 0.3292 0.075 Uiso 1 1 calc R
H24B H 0.6330 0.6094 0.3182 0.075 Uiso 1 1 calc R
C25 C 0.53952(19) 0.67981(19) 0.23679(14) 0.0514(6) Uani 1 1 d .
H25A H 0.5803 0.7304 0.2110 0.062 Uiso 1 1 calc R
H25B H 0.5475 0.6214 0.2080 0.062 Uiso 1 1 calc R

loop_
_atom_site_aniso_label
_atom_site_aniso_U_11
_atom_site_aniso_U_22
_atom_site_aniso_U_33
_atom_site_aniso_U_23
_atom_site_aniso_U_13
_atom_site_aniso_U_12
Sc 0.0238(2) 0.0296(2) 0.0260(2) 0.00442(15) -0.00241(15) -0.00033(14)
Si1 0.0247(3) 0.0435(3) 0.0319(3) 0.0051(3) -0.0026(2) -0.0031(2)
Si2 0.0340(3) 0.0449(3) 0.0338(3) -0.0043(3) 0.0021(3) -0.0020(3)
N1 0.0263(8) 0.0329(8) 0.0237(8) 0.0019(7) -0.0031(7) -0.0001(6)
N2 0.0285(8) 0.0357(9) 0.0273(9) 0.0069(7) -0.0051(7) -0.0018(7)
O 0.0289(7) 0.0428(8) 0.0353(8) 0.0126(7) -0.0032(6) 0.0041(6)
C1 0.0370(12) 0.0480(12) 0.0304(11) 0.0063(10) -0.0103(10) -0.0069(9)
C2 0.0364(12) 0.0558(13) 0.0293(12) 0.0147(10) -0.0074(10) 0.0020(10)
C3 0.0445(12) 0.0345(11) 0.0391(13) 0.0097(9) -0.0006(11) 0.0035(9)
C4 0.0282(10) 0.0342(10) 0.0255(10) 0.0039(8) 0.0017(8) 0.0035(8)
C5 0.0303(10) 0.0317(10) 0.0290(11) -0.0009(8) 0.0012(9) -0.0004(8)
C6 0.0360(11) 0.0290(9) 0.0278(11) 0.0015(8) -0.0077(9) -0.0020(8)
C7 0.0549(14) 0.0376(11) 0.0284(11) 0.0000(9) -0.0009(11) -0.0064(10)
C8 0.091(2) 0.0518(14) 0.0274(13) 0.0023(11) -0.0121(14) -0.0075(14)
C9 0.075(2) 0.0632(16) 0.0511(17) 0.0022(13) -0.0375(16) -0.0062(14)
C10 0.0446(14) 0.0627(15) 0.0614(18) 0.0037(13) -0.0244(13) -0.0035(12)
C11 0.0356(12) 0.0441(12) 0.0423(13) 0.0033(10) -0.0102(10) -0.0014(9)
C12 0.0317(12) 0.0725(17) 0.0577(17) 0.0044(13) 0.0035(12) 0.0001(11)
C13 0.0654(17) 0.0649(16) 0.0387(14) -0.0040(12) 0.0171(13) -0.0099(13)
C14 0.0306(11) 0.0318(10) 0.0402(12) 0.0053(9) 0.0003(9) 0.0003(8)
C15 0.0462(13) 0.0486(13) 0.0533(15) 0.0130(11) 0.0055(12) 0.0121(11)
C16 0.0334(12) 0.0709(16) 0.0517(16) 0.0135(13) 0.0046(11) -0.0077(11)
C17 0.0597(17) 0.089(2) 0.0383(14) 0.0009(14) -0.0079(13) -0.0307(15)
C18 0.0333(11) 0.0351(10) 0.0368(12) -0.0015(9) -0.0011(9) -0.0008(8)
C19 0.0573(15) 0.0585(15) 0.0514(16) 0.0076(13) 0.0148(13) -0.0057(12)
C20 0.0387(13) 0.0792(18) 0.0510(16) -0.0120(14) 0.0021(12) -0.0024(12)
C21 0.0531(15) 0.0651(15) 0.0426(14) -0.0125(12) 0.0006(12) -0.0004(12)
C22 0.0384(12) 0.0682(15) 0.0378(13) 0.0204(12) -0.0025(11) 0.0040(11)
C23 0.0497(14) 0.0513(13) 0.0389(13) 0.0096(11) -0.0131(11) 0.0081(11)
C24 0.0365(13) 0.089(2) 0.0621(18) 0.0324(15) -0.0129(13) -0.0039(13)
C25 0.0343(12) 0.0702(16) 0.0496(15) 0.0153(13) -0.0021(11) 0.0110(11)

loop_
_atom_type_symbol
_atom_type_description
_atom_type_scat_dispersion_real
_atom_type_scat_dispersion_imag
_atom_type_scat_source
C C 0.0033 0.0016 'International Tables Vol C Tables 4.2.6.8 and 6.1.1.4'
H H 0.0000 0.0000 'International Tables Vol C Tables 4.2.6.8 and 6.1.1.4'
N N 0.0061 0.0033 'International Tables Vol C Tables 4.2.6.8 and 6.1.1.4'
O O 0.0106 0.0060 'International Tables Vol C Tables 4.2.6.8 and 6.1.1.4'
Si Si 0.0817 0.0704 'International Tables Vol C Tables 4.2.6.8 and 6.1.1.4'
Sc Sc 0.2519 0.3716 'International Tables Vol C Tables 4.2.6.8 and 6.1.1.4'

loop_
_geom_angle_atom_site_label_1
_geom_angle_atom_site_label_2
_geom_angle_atom_site_label_3
_geom_angle
N2 Sc O 157.41(6)
N2 Sc C18 94.77(7)
O Sc C18 93.66(7)
N2 Sc C14 103.91(7)
O Sc C14 92.59(7)
C18 Sc C14 110.64(8)
N2 Sc N1 74.46(6)
O Sc N1 84.00(5)
C18 Sc N1 129.36(7)
C14 Sc N1 120.00(7)
C14 Si1 C17 110.82(12)
C14 Si1 C15 108.80(10)
C17 Si1 C15 110.52(12)
C14 Si1 C16 114.34(11)
C17 Si1 C16 105.79(12)
C15 Si1 C16 106.46(11)
C18 Si2 C19 111.22(10)
C18 Si2 C20 111.85(11)
C19 Si2 C20 107.30(13)
C18 Si2 C21 113.35(11)
C19 Si2 C21 106.58(12)
C20 Si2 C21 106.15(11)
C5 N1 C6 117.83(16)
C5 N1 Sc 112.64(12)
C6 N1 Sc 129.47(12)
C1 N2 C4 105.34(16)
C1 N2 Sc 139.99(14)
C4 N2 Sc 114.66(12)
C22 O C25 105.46(16)
C22 O Sc 128.64(12)
C25 O Sc 124.54(13)
N2 C1 C2 111.74(19)
N2 C1 H1 124.1
C2 C1 H1 124.1
C3 C2 C1 106.20(18)
C3 C2 H2 126.9
C1 C2 H2 126.9
C2 C3 C4 106.71(19)
C2 C3 H3 126.6
C4 C3 H3 126.6
N2 C4 C3 110.01(18)
N2 C4 C5 117.88(16)
C3 C4 C5 132.11(19)
N1 C5 C4 120.35(17)
N1 C5 H5 119.8
C4 C5 H5 119.8
C7 C6 C11 121.6(2)
C7 C6 N1 119.14(18)
C11 C6 N1 119.22(18)
C8 C7 C6 117.8(2)
C8 C7 C13 121.1(2)
C6 C7 C13 121.1(2)
C9 C8 C7 121.3(2)
C9 C8 H8 119.4
C7 C8 H8 119.4
C10 C9 C8 120.0(2)
C10 C9 H9 120.0
C8 C9 H9 120.0
C9 C10 C11 121.3(2)
C9 C10 H10 119.4
C11 C10 H10 119.4
C10 C11 C6 118.0(2)
C10 C11 C12 120.1(2)
C6 C11 C12 121.9(2)
C11 C12 H12A 109.5
C11 C12 H12B 109.5
H12A C12 H12B 109.5
C11 C12 H12C 109.5
H12A C12 H12C 109.5
H12B C12 H12C 109.5
C7 C13 H13A 109.5
C7 C13 H13B 109.5
H13A C13 H13B 109.5
C7 C13 H13C 109.5
H13A C13 H13C 109.5
H13B C13 H13C 109.5
Si1 C14 Sc 123.31(10)
Si1 C14 H14A 106.5
Sc C14 H14A 106.5
Si1 C14 H14B 106.5
Sc C14 H14B 106.5
H14A C14 H14B 106.5
Si1 C15 H15A 109.5
Si1 C15 H15B 109.5
H15A C15 H15B 109.5
Si1 C15 H15C 109.5
H15A C15 H15C 109.5
H15B C15 H15C 109.5
Si1 C16 H16A 109.5
Si1 C16 H16B 109.5
H16A C16 H16B 109.5
Si1 C16 H16C 109.5
H16A C16 H16C 109.5
H16B C16 H16C 109.5
Si1 C17 H17A 109.5
Si1 C17 H17B 109.5
H17A C17 H17B 109.5
Si1 C17 H17C 109.5
H17A C17 H17C 109.5
H17B C17 H17C 109.5
Si2 C18 Sc 128.28(10)
Si2 C18 H18A 105.2
Sc C18 H18A 105.2
Si2 C18 H18B 105.2
Sc C18 H18B 105.2
H18A C18 H18B 105.9
Si2 C19 H19A 109.5
Si2 C19 H19B 109.5
H19A C19 H19B 109.5
Si2 C19 H19C 109.5
H19A C19 H19C 109.5
H19B C19 H19C 109.5
Si2 C20 H20A 109.5
Si2 C20 H20B 109.5
H20A C20 H20B 109.5
Si2 C20 H20C 109.5
H20A C20 H20C 109.5
H20B C20 H20C 109.5
Si2 C21 H21A 109.5
Si2 C21 H21B 109.5
H21A C21 H21B 109.5
Si2 C21 H21C 109.5
H21A C21 H21C 109.5
H21B C21 H21C 109.5
O C22 C23 105.62(17)
O C22 H22A 110.6
C23 C22 H22A 110.6
O C22 H22B 110.6
C23 C22 H22B 110.6
H22A C22 H22B 108.7
C22 C23 C24 104.73(19)
C22 C23 H23A 110.8
C24 C23 H23A 110.8
C22 C23 H23B 110.8
C24 C23 H23B 110.8
H23A C23 H23B 108.9
C25 C24 C23 106.26(19)
C25 C24 H24A 110.5
C23 C24 H24A 110.5
C25 C24 H24B 110.5
C23 C24 H24B 110.5
H24A C24 H24B 108.7
O C25 C24 106.1(2)
O C25 H25A 110.5
C24 C25 H25A 110.5
O C25 H25B 110.5
C24 C25 H25B 110.5
H25A C25 H25B 108.7

loop_
_geom_bond_atom_site_label_1
_geom_bond_atom_site_label_2
_geom_bond_distance
Sc N2 2.1872(16)
Sc O 2.1990(14)
Sc C18 2.212(2)
Sc C14 2.226(2)
Sc N1 2.2977(16)
Si1 C14 1.838(2)
Si1 C17 1.870(3)
Si1 C15 1.877(2)
Si1 C16 1.878(2)
Si2 C18 1.842(2)
Si2 C19 1.871(3)
Si2 C20 1.877(2)
Si2 C21 1.881(2)
N1 C5 1.300(2)
N1 C6 1.437(2)
N2 C1 1.347(2)
N2 C4 1.380(2)
O C22 1.449(2)
O C25 1.453(3)
C1 C2 1.389(3)
C1 H1 0.9300
C2 C3 1.380(3)
C2 H2 0.9300
C3 C4 1.396(3)
C3 H3 0.9300
C4 C5 1.411(3)
C5 H5 0.9300
C6 C7 1.395(3)
C6 C11 1.405(3)
C7 C8 1.394(3)
C7 C13 1.498(3)
C8 C9 1.382(4)
C8 H8 0.9300
C9 C10 1.367(4)
C9 H9 0.9300
C10 C11 1.392(3)
C10 H10 0.9300
C11 C12 1.507(3)
C12 H12A 0.9600
C12 H12B 0.9600
C12 H12C 0.9600
C13 H13A 0.9600
C13 H13B 0.9600
C13 H13C 0.9600
C14 H14A 0.9700
C14 H14B 0.9700
C15 H15A 0.9600
C15 H15B 0.9600
C15 H15C 0.9600
C16 H16A 0.9600
C16 H16B 0.9600
C16 H16C 0.9600
C17 H17A 0.9600
C17 H17B 0.9600
C17 H17C 0.9600
C18 H18A 0.9700
C18 H18B 0.9700
C19 H19A 0.9600
C19 H19B 0.9600
C19 H19C 0.9600
C20 H20A 0.9600
C20 H20B 0.9600
C20 H20C 0.9600
C21 H21A 0.9600
C21 H21B 0.9600
C21 H21C 0.9600
C22 C23 1.499(3)
C22 H22A 0.9700
C22 H22B 0.9700
C23 C24 1.502(3)
C23 H23A 0.9700
C23 H23B 0.9700
C24 C25 1.498(3)
C24 H24A 0.9700
C24 H24B 0.9700
C25 H25A 0.9700
C25 H25B 0.9700
